data_4311997
loop_
_publ_author_name
'Shirley Hino'
'Marilyn Olmstead'
'Andrew D. Phillips'
'Robert J. Wright'
'Philip P. Power'

_publ_section_title
;
 Terphenyl Ligand Stabilized Lead(II) Derivatives: Steric Effects and
 Lead-Lead Bonding in Diplumbenes
;
_journal_name_full 'Inorganic Chemistry'
_journal_page_first 7346
_journal_page_last 7352
_journal_paper_doi 10.1021/ic049174y
_journal_volume 43
_journal_year 2004
_chemical_formula_sum 'C60 H74 Br2 Pb2'
_chemical_formula_weight 1369.40
_chemical_name_common (Ar'PbBr)2
_chemical_name_systematic
; 
 ? 
;
_space_group_IT_number 14
_symmetry_cell_setting monoclinic
_symmetry_space_group_name_Hall '-P 2yn'
_symmetry_space_group_name_H-M 'P 1 21/n 1'
_atom_sites_solution_hydrogens geom
_atom_sites_solution_primary direct
_atom_sites_solution_secondary difmap
_audit_creation_method SHELXL-97
_cell_angle_alpha 90.00
_cell_angle_beta 97.539(8)
_cell_angle_gamma 90.00
_cell_formula_units_Z 2
_cell_length_a 13.3164(18)
_cell_length_b 14.1792(18)
_cell_length_c 14.6144(18)
_cell_measurement_reflns_used 932
_cell_measurement_temperature 90(2)
_cell_measurement_theta_max 31.289
_cell_measurement_theta_min 2.4185
_cell_volume 2735.6(6)
_computing_cell_refinement 'Bruker SAINT 6.33B (Bruker 2002)'
_computing_data_collection 'Bruker SMART 5.054 (Bruker 2001)'
_computing_data_reduction 'Bruker SAINT 6.33B (Bruker 2002)'
_computing_molecular_graphics 'SHELXTL 5, XP (Sheldrick, 1994)'
_computing_publication_material 'SHELXL-97 (Sheldrick, 1997)'
_computing_structure_refinement 'SHELXL-97 (Sheldrick, 1997)'
_computing_structure_solution 'SHELXS-97 (Sheldrick, 1990)'
_diffrn_ambient_temperature 90(2)
_diffrn_detector_area_resol_mean 8.3
_diffrn_measured_fraction_theta_full 0.992
_diffrn_measured_fraction_theta_max 0.992
_diffrn_measurement_device_type 'Bruker SMART 1000'
_diffrn_measurement_method \w
_diffrn_radiation_monochromator graphite
_diffrn_radiation_source 'normal-focus sealed tube'
_diffrn_radiation_type MoK\a
_diffrn_radiation_wavelength 0.71073
_diffrn_reflns_av_R_equivalents 0.0300
_diffrn_reflns_av_sigmaI/netI 0.0216
_diffrn_reflns_limit_h_max 16
_diffrn_reflns_limit_h_min -16
_diffrn_reflns_limit_k_max 17
_diffrn_reflns_limit_k_min -17
_diffrn_reflns_limit_l_max 18
_diffrn_reflns_limit_l_min -18
_diffrn_reflns_number 26755
_diffrn_reflns_theta_full 26.00
_diffrn_reflns_theta_max 26.00
_diffrn_reflns_theta_min 1.95
_diffrn_standards_decay_% <0.1
_diffrn_standards_interval_time
;
frames measured at beginning and end of data collection 
;
_diffrn_standards_number '50 frames remeasured'
_exptl_absorpt_coefficient_mu 7.643
_exptl_absorpt_correction_T_max 0.4869
_exptl_absorpt_correction_T_min 0.4607
_exptl_absorpt_correction_type multi-scan
_exptl_absorpt_process_details 'SADABS 2.04 (Sheldrick 2001)'
_exptl_crystal_colour orange
_exptl_crystal_density_diffrn 1.662
_exptl_crystal_density_method 'not measured'
_exptl_crystal_description prism
_exptl_crystal_F_000 1336
_exptl_crystal_size_max 0.12
_exptl_crystal_size_mid 0.12
_exptl_crystal_size_min 0.11
_refine_diff_density_max 1.248
_refine_diff_density_min -0.530
_refine_diff_density_rms 0.100
_refine_ls_extinction_method none
_refine_ls_goodness_of_fit_ref 1.039
_refine_ls_hydrogen_treatment constr
_refine_ls_matrix_type full
_refine_ls_number_parameters 289
_refine_ls_number_reflns 5340
_refine_ls_number_restraints 0
_refine_ls_restrained_S_all 1.039
_refine_ls_R_factor_all 0.0254
_refine_ls_R_factor_gt 0.0209
_refine_ls_shift/su_max 0.002
_refine_ls_shift/su_mean 0.000
_refine_ls_structure_factor_coef Fsqd
_refine_ls_weighting_details 'calc w=1/[\s^2^(Fo^2^)+(0.0274P)^2^+5.8623P] where P=(Fo^2^+2Fc^2^)/3'
_refine_ls_weighting_scheme calc
_refine_ls_wR_factor_gt 0.0538
_refine_ls_wR_factor_ref 0.0560
_reflns_number_gt 4780
_reflns_number_total 5340
_reflns_threshold_expression I>2\s(I)
_cod_data_source_file ic049174ysi20040624_074118_1.cif
_cod_data_source_block adp106
_cod_original_sg_symbol_H-M 'P 21/n'
_cod_database_code 4311997

loop_
_symmetry_equiv_pos_as_xyz
'x, y, z'
'-x+1/2, y+1/2, -z+1/2'
'-x, -y, -z'
'x-1/2, -y-1/2, z-1/2'

loop_
_atom_site_label
_atom_site_type_symbol
_atom_site_fract_x
_atom_site_fract_y
_atom_site_fract_z
_atom_site_U_iso_or_equiv
_atom_site_adp_type
_atom_site_occupancy
_atom_site_symmetry_multiplicity
_atom_site_calc_flag
_atom_site_refinement_flags
_atom_site_disorder_assembly
_atom_site_disorder_group
Pb1 Pb 0.608583(10) 0.606918(9) 0.013605(8) 0.01795(5) Uani 1 1 d . . .
Br1 Br 0.61219(3) 0.41601(2) 0.06616(2) 0.01814(8) Uani 1 1 d . . .
C1 C 0.6195(3) 0.6547(2) 0.1666(2) 0.0175(7) Uani 1 1 d . . .
C2 C 0.7159(3) 0.6933(2) 0.1938(2) 0.0204(7) Uani 1 1 d . . .
C3 C 0.7436(3) 0.7254(2) 0.2836(3) 0.0257(8) Uani 1 1 d . . .
H3A H 0.8084 0.7527 0.3011 0.031 Uiso 1 1 calc R . .
C4 C 0.6760(3) 0.7172(3) 0.3469(3) 0.0300(9) Uani 1 1 d . . .
H4A H 0.6949 0.7383 0.4085 0.036 Uiso 1 1 calc R . .
C5 C 0.5809(3) 0.6786(3) 0.3217(3) 0.0266(8) Uani 1 1 d . . .
H5A H 0.5357 0.6728 0.3665 0.032 Uiso 1 1 calc R . .
C6 C 0.5501(3) 0.6480(2) 0.2312(2) 0.0205(7) Uani 1 1 d . . .
C7 C 0.7895(3) 0.6990(2) 0.1233(2) 0.0213(7) Uani 1 1 d . . .
C8 C 0.8638(3) 0.6284(3) 0.1213(3) 0.0245(8) Uani 1 1 d . . .
C9 C 0.9278(3) 0.6316(3) 0.0527(3) 0.0341(9) Uani 1 1 d . . .
H9A H 0.9774 0.5838 0.0504 0.041 Uiso 1 1 calc R . .
C10 C 0.9200(4) 0.7028(3) -0.0114(3) 0.0428(11) Uani 1 1 d . . .
H10A H 0.9644 0.7042 -0.0573 0.051 Uiso 1 1 calc R . .
C11 C 0.8481(4) 0.7723(3) -0.0095(3) 0.0390(11) Uani 1 1 d . . .
H11A H 0.8434 0.8210 -0.0545 0.047 Uiso 1 1 calc R . .
C12 C 0.7820(3) 0.7728(3) 0.0569(3) 0.0287(9) Uani 1 1 d . . .
C13 C 0.8764(3) 0.5499(2) 0.1928(3) 0.0243(8) Uani 1 1 d . . .
H13A H 0.8105 0.5424 0.2180 0.029 Uiso 1 1 calc R . .
C14 C 0.9032(3) 0.4550(3) 0.1528(3) 0.0307(9) Uani 1 1 d . . .
H14A H 0.8513 0.4378 0.1017 0.046 Uiso 1 1 calc R . .
H14B H 0.9065 0.4066 0.2010 0.046 Uiso 1 1 calc R . .
H14C H 0.9691 0.4598 0.1302 0.046 Uiso 1 1 calc R . .
C15 C 0.9574(3) 0.5776(3) 0.2732(3) 0.0332(9) Uani 1 1 d . . .
H15A H 0.9396 0.6385 0.2985 0.050 Uiso 1 1 calc R . .
H15B H 1.0234 0.5827 0.2508 0.050 Uiso 1 1 calc R . .
H15C H 0.9607 0.5294 0.3216 0.050 Uiso 1 1 calc R . .
C16 C 0.7049(3) 0.8518(3) 0.0590(3) 0.0338(10) Uani 1 1 d . . .
H16A H 0.6494 0.8287 0.0932 0.041 Uiso 1 1 calc R . .
C17 C 0.6573(5) 0.8809(3) -0.0394(4) 0.0543(15) Uani 1 1 d . . .
H17A H 0.6265 0.8256 -0.0721 0.081 Uiso 1 1 calc R . .
H17B H 0.7101 0.9065 -0.0732 0.081 Uiso 1 1 calc R . .
H17C H 0.6053 0.9290 -0.0352 0.081 Uiso 1 1 calc R . .
C18 C 0.7528(3) 0.9383(3) 0.1093(3) 0.0374(10) Uani 1 1 d . . .
H18A H 0.7831 0.9202 0.1716 0.056 Uiso 1 1 calc R . .
H18B H 0.7007 0.9864 0.1134 0.056 Uiso 1 1 calc R . .
H18C H 0.8055 0.9638 0.0753 0.056 Uiso 1 1 calc R . .
C19 C 0.4418(3) 0.6198(3) 0.2022(2) 0.0235(8) Uani 1 1 d . . .
C20 C 0.4063(3) 0.5287(3) 0.2207(2) 0.0261(8) Uani 1 1 d . . .
C21 C 0.3058(3) 0.5068(3) 0.1893(3) 0.0326(9) Uani 1 1 d . . .
H21A H 0.2812 0.4452 0.1989 0.039 Uiso 1 1 calc R . .
C22 C 0.2405(3) 0.5736(4) 0.1438(3) 0.0376(10) Uani 1 1 d . . .
H22A H 0.1723 0.5571 0.1223 0.045 Uiso 1 1 calc R . .
C23 C 0.2749(3) 0.6643(3) 0.1299(3) 0.0339(9) Uani 1 1 d . . .
H23A H 0.2295 0.7101 0.1007 0.041 Uiso 1 1 calc R . .
C24 C 0.3751(3) 0.6888(3) 0.1584(3) 0.0279(8) Uani 1 1 d . . .
C25 C 0.4721(3) 0.4585(3) 0.2809(3) 0.0263(8) Uani 1 1 d . . .
H25A H 0.5446 0.4747 0.2773 0.032 Uiso 1 1 calc R . .
C26 C 0.4536(4) 0.4695(3) 0.3822(3) 0.0409(11) Uani 1 1 d . . .
H26A H 0.4631 0.5356 0.4009 0.061 Uiso 1 1 calc R . .
H26B H 0.5016 0.4299 0.4217 0.061 Uiso 1 1 calc R . .
H26C H 0.3842 0.4500 0.3885 0.061 Uiso 1 1 calc R . .
C27 C 0.4568(3) 0.3547(3) 0.2535(3) 0.0312(9) Uani 1 1 d . . .
H27A H 0.4683 0.3464 0.1891 0.047 Uiso 1 1 calc R . .
H27B H 0.3874 0.3356 0.2603 0.047 Uiso 1 1 calc R . .
H27C H 0.5048 0.3156 0.2935 0.047 Uiso 1 1 calc R . .
C28 C 0.4094(3) 0.7906(3) 0.1459(3) 0.0325(9) Uani 1 1 d . . .
H28A H 0.4828 0.7938 0.1713 0.039 Uiso 1 1 calc R . .
C29 C 0.4005(5) 0.8237(3) 0.0448(4) 0.0550(14) Uani 1 1 d . . .
H29A H 0.4237 0.8892 0.0428 0.083 Uiso 1 1 calc R . .
H29B H 0.3297 0.8197 0.0167 0.083 Uiso 1 1 calc R . .
H29C H 0.4425 0.7834 0.0107 0.083 Uiso 1 1 calc R . .
C30 C 0.3543(4) 0.8578(4) 0.2023(4) 0.0549(15) Uani 1 1 d . . .
H30A H 0.3606 0.8358 0.2664 0.082 Uiso 1 1 calc R . .
H30B H 0.2825 0.8603 0.1767 0.082 Uiso 1 1 calc R . .
H30C H 0.3840 0.9209 0.2004 0.082 Uiso 1 1 calc R . .

loop_
_atom_site_aniso_label
_atom_site_aniso_U_11
_atom_site_aniso_U_22
_atom_site_aniso_U_33
_atom_site_aniso_U_23
_atom_site_aniso_U_13
_atom_site_aniso_U_12
Pb1 0.01797(8) 0.02071(8) 0.01492(7) -0.00181(5) 0.00113(5) -0.00410(5)
Br1 0.02131(17) 0.01493(15) 0.01716(16) -0.00060(12) -0.00132(13) 0.00081(12)
C1 0.0213(17) 0.0120(15) 0.0178(17) -0.0006(13) -0.0026(14) 0.0041(13)
C2 0.0222(18) 0.0119(15) 0.0248(18) 0.0004(14) -0.0057(14) 0.0045(13)
C3 0.026(2) 0.0191(17) 0.029(2) -0.0062(15) -0.0100(16) 0.0036(15)
C4 0.039(2) 0.0254(19) 0.0219(19) -0.0087(15) -0.0088(17) 0.0123(17)
C5 0.031(2) 0.029(2) 0.0192(18) -0.0026(15) 0.0005(16) 0.0132(16)
C6 0.0231(18) 0.0192(17) 0.0187(17) -0.0010(14) 0.0010(14) 0.0076(14)
C7 0.0192(18) 0.0168(16) 0.0254(18) 0.0002(14) -0.0064(14) -0.0070(14)
C8 0.0218(19) 0.0192(17) 0.031(2) -0.0006(15) -0.0002(16) -0.0077(14)
C9 0.033(2) 0.026(2) 0.046(3) 0.0042(18) 0.016(2) -0.0056(17)
C10 0.047(3) 0.036(2) 0.049(3) 0.005(2) 0.021(2) -0.008(2)
C11 0.048(3) 0.032(2) 0.037(2) 0.0135(18) 0.005(2) -0.015(2)
C12 0.028(2) 0.0201(18) 0.034(2) 0.0037(16) -0.0110(17) -0.0072(15)
C13 0.0224(19) 0.0196(17) 0.031(2) 0.0041(15) 0.0037(16) 0.0022(14)
C14 0.025(2) 0.0232(19) 0.043(2) 0.0012(17) 0.0019(18) 0.0003(16)
C15 0.032(2) 0.030(2) 0.036(2) 0.0017(18) -0.0021(18) 0.0027(17)
C16 0.028(2) 0.0241(19) 0.046(3) 0.0117(18) -0.0082(18) -0.0052(16)
C17 0.068(4) 0.035(3) 0.052(3) 0.002(2) -0.025(3) 0.011(2)
C18 0.037(2) 0.032(2) 0.042(3) -0.0075(19) 0.002(2) -0.0035(19)
C19 0.0205(19) 0.034(2) 0.0163(17) -0.0033(15) 0.0041(14) 0.0048(15)
C20 0.0217(19) 0.040(2) 0.0176(18) 0.0000(16) 0.0076(15) 0.0026(16)
C21 0.024(2) 0.047(2) 0.028(2) 0.0043(19) 0.0077(17) -0.0029(18)
C22 0.0145(19) 0.064(3) 0.034(2) -0.002(2) 0.0039(17) 0.0009(19)
C23 0.026(2) 0.044(2) 0.032(2) 0.0010(19) 0.0034(17) 0.0135(18)
C24 0.025(2) 0.036(2) 0.0226(19) -0.0041(16) 0.0026(15) 0.0104(16)
C25 0.0226(19) 0.034(2) 0.0229(19) 0.0035(16) 0.0046(15) 0.0028(16)
C26 0.051(3) 0.050(3) 0.023(2) 0.0046(19) 0.0052(19) 0.005(2)
C27 0.032(2) 0.036(2) 0.026(2) 0.0075(17) 0.0045(17) -0.0042(18)
C28 0.031(2) 0.032(2) 0.031(2) -0.0063(17) -0.0043(17) 0.0163(17)
C29 0.086(4) 0.031(2) 0.045(3) 0.001(2) -0.002(3) -0.004(3)
C30 0.033(3) 0.055(3) 0.077(4) -0.036(3) 0.009(3) 0.000(2)

loop_
_atom_type_symbol
_atom_type_description
_atom_type_scat_dispersion_real
_atom_type_scat_dispersion_imag
_atom_type_scat_source
C C 0.0033 0.0016 'International Tables Vol C Tables 4.2.6.8 and 6.1.1.4'
H H 0.0000 0.0000 'International Tables Vol C Tables 4.2.6.8 and 6.1.1.4'
Br Br -0.2901 2.4595 'International Tables Vol C Tables 4.2.6.8 and 6.1.1.4'
Pb Pb -3.3944 10.1111 'International Tables Vol C Tables 4.2.6.8 and 6.1.1.4'

loop_
_geom_angle_atom_site_label_1
_geom_angle_atom_site_label_2
_geom_angle_atom_site_label_3
_geom_angle
_geom_angle_site_symmetry_1
_geom_angle_site_symmetry_3
_geom_angle_publ_flag
C1 Pb1 Br1 91.23(8) . . ?
C1 Pb1 Br1 109.64(9) . 3_665 ?
Br1 Pb1 Br1 89.014(10) . 3_665 ?
Pb1 Br1 Pb1 90.986(10) . 3_665 ?
C2 C1 C6 119.5(3) . . ?
C2 C1 Pb1 109.0(2) . . ?
C6 C1 Pb1 131.4(3) . . ?
C3 C2 C1 120.9(3) . . ?
C3 C2 C7 120.6(3) . . ?
C1 C2 C7 118.5(3) . . ?
C4 C3 C2 119.4(4) . . ?
C3 C4 C5 120.6(3) . . ?
C4 C5 C6 121.2(4) . . ?
C5 C6 C1 118.4(3) . . ?
C5 C6 C19 120.0(3) . . ?
C1 C6 C19 121.2(3) . . ?
C8 C7 C12 119.7(4) . . ?
C8 C7 C2 119.6(3) . . ?
C12 C7 C2 120.7(3) . . ?
C9 C8 C7 119.0(4) . . ?
C9 C8 C13 119.6(4) . . ?
C7 C8 C13 121.3(3) . . ?
C10 C9 C8 121.0(4) . . ?
C9 C10 C11 120.2(4) . . ?
C10 C11 C12 121.5(4) . . ?
C11 C12 C7 118.5(4) . . ?
C11 C12 C16 120.4(4) . . ?
C7 C12 C16 121.0(4) . . ?
C8 C13 C14 113.1(3) . . ?
C8 C13 C15 109.9(3) . . ?
C14 C13 C15 110.0(3) . . ?
C12 C16 C18 111.1(3) . . ?
C12 C16 C17 111.8(4) . . ?
C18 C16 C17 109.2(3) . . ?
C20 C19 C24 120.8(4) . . ?
C20 C19 C6 121.5(3) . . ?
C24 C19 C6 117.7(3) . . ?
C21 C20 C19 118.2(4) . . ?
C21 C20 C25 120.0(4) . . ?
C19 C20 C25 121.6(3) . . ?
C20 C21 C22 121.2(4) . . ?
C23 C22 C21 120.1(4) . . ?
C24 C23 C22 120.7(4) . . ?
C23 C24 C19 118.9(4) . . ?
C23 C24 C28 119.3(4) . . ?
C19 C24 C28 121.7(3) . . ?
C20 C25 C27 115.4(3) . . ?
C20 C25 C26 109.6(3) . . ?
C27 C25 C26 108.4(3) . . ?
C30 C28 C24 110.9(4) . . ?
C30 C28 C29 110.4(4) . . ?
C24 C28 C29 114.5(3) . . ?

loop_
_geom_bond_atom_site_label_1
_geom_bond_atom_site_label_2
_geom_bond_distance
_geom_bond_site_symmetry_2
_geom_bond_publ_flag
Pb1 C1 2.322(3) . ?
Pb1 Br1 2.8125(5) . ?
Pb1 Br1 3.0346(5) 3_665 ?
Br1 Pb1 3.0346(5) 3_665 ?
C1 C2 1.404(5) . ?
C1 C6 1.408(5) . ?
C2 C3 1.392(5) . ?
C2 C7 1.515(5) . ?
C3 C4 1.377(6) . ?
C4 C5 1.385(6) . ?
C5 C6 1.401(5) . ?
C6 C19 1.503(5) . ?
C7 C8 1.411(5) . ?
C7 C12 1.422(5) . ?
C8 C9 1.400(6) . ?
C8 C13 1.520(5) . ?
C9 C10 1.372(6) . ?
C10 C11 1.377(7) . ?
C11 C12 1.393(6) . ?
C12 C16 1.523(6) . ?
C13 C14 1.528(5) . ?
C13 C15 1.538(6) . ?
C16 C18 1.526(6) . ?
C16 C17 1.549(6) . ?
C19 C20 1.414(6) . ?
C19 C24 1.416(5) . ?
C20 C21 1.392(6) . ?
C20 C25 1.527(5) . ?
C21 C22 1.394(6) . ?
C22 C23 1.389(7) . ?
C23 C24 1.389(6) . ?
C24 C28 1.532(6) . ?
C25 C27 1.532(6) . ?
C25 C26 1.541(5) . ?
C28 C30 1.511(6) . ?
C28 C29 1.540(6) . ?

loop_
_geom_torsion_atom_site_label_1
_geom_torsion_atom_site_label_2
_geom_torsion_atom_site_label_3
_geom_torsion_atom_site_label_4
_geom_torsion
_geom_torsion_site_symmetry_1
_geom_torsion_site_symmetry_2
_geom_torsion_site_symmetry_3
_geom_torsion_site_symmetry_4
_geom_torsion_publ_flag
C1 Pb1 Br1 Pb1 109.63(9) . . . 3_665 ?
Br1 Pb1 Br1 Pb1 0.0 3_665 . . 3_665 ?
Br1 Pb1 C1 C2 109.0(2) . . . . ?
Br1 Pb1 C1 C2 -161.6(2) 3_665 . . . ?
Br1 Pb1 C1 C6 -68.6(3) . . . . ?
Br1 Pb1 C1 C6 20.8(3) 3_665 . . . ?
C6 C1 C2 C3 -0.4(5) . . . . ?
Pb1 C1 C2 C3 -178.3(3) . . . . ?
C6 C1 C2 C7 179.5(3) . . . . ?
Pb1 C1 C2 C7 1.5(4) . . . . ?
C1 C2 C3 C4 1.4(5) . . . . ?
C7 C2 C3 C4 -178.4(3) . . . . ?
C2 C3 C4 C5 -0.8(5) . . . . ?
C3 C4 C5 C6 -0.9(6) . . . . ?
C4 C5 C6 C1 1.9(5) . . . . ?
C4 C5 C6 C19 -171.0(3) . . . . ?
C2 C1 C6 C5 -1.3(5) . . . . ?
Pb1 C1 C6 C5 176.2(3) . . . . ?
C2 C1 C6 C19 171.5(3) . . . . ?
Pb1 C1 C6 C19 -11.1(5) . . . . ?
C3 C2 C7 C8 82.3(4) . . . . ?
C1 C2 C7 C8 -97.5(4) . . . . ?
C3 C2 C7 C12 -100.1(4) . . . . ?
C1 C2 C7 C12 80.1(4) . . . . ?
C12 C7 C8 C9 -1.0(5) . . . . ?
C2 C7 C8 C9 176.6(3) . . . . ?
C12 C7 C8 C13 178.2(3) . . . . ?
C2 C7 C8 C13 -4.2(5) . . . . ?
C7 C8 C9 C10 0.8(6) . . . . ?
C13 C8 C9 C10 -178.4(4) . . . . ?
C8 C9 C10 C11 -0.4(7) . . . . ?
C9 C10 C11 C12 0.2(7) . . . . ?
C10 C11 C12 C7 -0.4(6) . . . . ?
C10 C11 C12 C16 178.4(4) . . . . ?
C8 C7 C12 C11 0.8(5) . . . . ?
C2 C7 C12 C11 -176.8(3) . . . . ?
C8 C7 C12 C16 -178.0(3) . . . . ?
C2 C7 C12 C16 4.4(5) . . . . ?
C9 C8 C13 C14 -37.6(5) . . . . ?
C7 C8 C13 C14 143.2(3) . . . . ?
C9 C8 C13 C15 85.7(4) . . . . ?
C7 C8 C13 C15 -93.5(4) . . . . ?
C11 C12 C16 C18 -82.5(5) . . . . ?
C7 C12 C16 C18 96.3(4) . . . . ?
C11 C12 C16 C17 39.8(5) . . . . ?
C7 C12 C16 C17 -141.4(4) . . . . ?
C5 C6 C19 C20 -82.7(4) . . . . ?
C1 C6 C19 C20 104.7(4) . . . . ?
C5 C6 C19 C24 95.2(4) . . . . ?
C1 C6 C19 C24 -77.5(4) . . . . ?
C24 C19 C20 C21 4.2(5) . . . . ?
C6 C19 C20 C21 -178.1(3) . . . . ?
C24 C19 C20 C25 -170.3(3) . . . . ?
C6 C19 C20 C25 7.4(5) . . . . ?
C19 C20 C21 C22 -2.4(6) . . . . ?
C25 C20 C21 C22 172.2(4) . . . . ?
C20 C21 C22 C23 -0.6(6) . . . . ?
C21 C22 C23 C24 2.0(6) . . . . ?
C22 C23 C24 C19 -0.3(6) . . . . ?
C22 C23 C24 C28 -177.2(4) . . . . ?
C20 C19 C24 C23 -2.9(5) . . . . ?
C6 C19 C24 C23 179.3(3) . . . . ?
C20 C19 C24 C28 174.0(3) . . . . ?
C6 C19 C24 C28 -3.8(5) . . . . ?
C21 C20 C25 C27 39.4(5) . . . . ?
C19 C20 C25 C27 -146.2(4) . . . . ?
C21 C20 C25 C26 -83.3(5) . . . . ?
C19 C20 C25 C26 91.1(4) . . . . ?
C23 C24 C28 C30 63.0(5) . . . . ?
C19 C24 C28 C30 -113.9(4) . . . . ?
C23 C24 C28 C29 -62.8(5) . . . . ?
C19 C24 C28 C29 120.4(4) . . . . ?
